data_1525112
loop_
_publ_author_name
'Presnyakov, A.A.'
'Dautova, L.I.'
'Dzhanbusinov, E.A.'

_publ_section_title
;
 The structural forms of the Cu - Pd solid solution of approximate
 composition Cu3 Pd
;
_journal_name_full 'Fizika Metallov i Metallovedenie'
_journal_page_first 52
_journal_page_last 55
_journal_volume 16
_journal_year 1963
_chemical_formula_sum 'Cu3 Pd'
_space_group_IT_number 123
_symmetry_space_group_name_Hall '-P 4 2'
_symmetry_space_group_name_H-M 'P 4/m m m'
_cell_angle_alpha 90
_cell_angle_beta 90
_cell_angle_gamma 90
_cell_formula_units_Z 1
_cell_length_a 3.697
_cell_length_b 3.697
_cell_length_c 3.659
_cell_volume 50.011
_citation_journal_id_ASTM FMMTAK
_cod_data_source_file Presnyakov_FMMTAK_1963_1594.cif
_cod_data_source_block Cu3Pd1
_cod_original_cell_volume 50.01051
_cod_original_formula_sum 'Cu3 Pd1'
_cod_database_code 1525112

loop_
_symmetry_equiv_pos_as_xyz
x,y,z
-y,x,z
-x,-y,z
y,-x,z
x,-y,-z
y,x,-z
-x,y,-z
-y,-x,-z
-x,-y,-z
y,-x,-z
x,y,-z
-y,x,-z
-x,y,z
-y,-x,z
x,-y,z
y,x,z

loop_
_atom_site_label
_atom_site_type_symbol
_atom_site_fract_x
_atom_site_fract_y
_atom_site_fract_z
_atom_site_occupancy
_atom_site_U_iso_or_equiv
Cu2 Cu 0 0.5 0.5 1 0.0
Cu1 Cu 0.5 0.5 0 1 0.0
Pd1 Pd 0 0 0 1 0.0
